data_7238772
loop_
_publ_author_name
'Gao, Hui'
'Huang, Jing'
'Chen, Limin'
'Liu, Ruliang'
'Chen, Jinzhu'

_publ_section_title
;
 Synthesis, characterization and computational study of heterobimetallic
 CoFe complexes for mimicking hydrogenase
;
_journal_issue 11
_journal_name_full 'RSC Advances'
_journal_page_first 3557
_journal_paper_doi 10.1039/c2ra22388k
_journal_volume 3
_journal_year 2013
_chemical_formula_sum 'C34 H31 Co Fe O P2 S2'
_chemical_formula_weight 696.43
_space_group_IT_number 62
_space_group_name_Hall '-P 2ac 2n'
_space_group_name_H-M_alt 'P n m a'
_atom_sites_solution_hydrogens geom
_atom_sites_solution_primary direct
_atom_sites_solution_secondary difmap
_audit_creation_method SHELXL-97
_cell_angle_alpha 90.00
_cell_angle_beta 90.00
_cell_angle_gamma 90.00
_cell_formula_units_Z 4
_cell_length_a 16.0226(10)
_cell_length_b 21.7926(11)
_cell_length_c 8.8475(6)
_cell_measurement_temperature 393(2)
_cell_volume 3089.3(3)
_computing_structure_refinement 'SHELXL-97 (Sheldrick, 1997)'
_computing_structure_solution 'SHELXS-97 (Sheldrick, 1990)'
_diffrn_ambient_temperature 393(2)
_diffrn_measured_fraction_theta_full 0.990
_diffrn_measured_fraction_theta_max 0.990
_diffrn_radiation_monochromator graphite
_diffrn_radiation_source 'fine-focus sealed tube'
_diffrn_radiation_type MoK\a
_diffrn_radiation_wavelength 0.71073
_diffrn_reflns_av_R_equivalents 0.0882
_diffrn_reflns_av_sigmaI/netI 0.0515
_diffrn_reflns_limit_h_max 20
_diffrn_reflns_limit_h_min -21
_diffrn_reflns_limit_k_max 29
_diffrn_reflns_limit_k_min -28
_diffrn_reflns_limit_l_max 11
_diffrn_reflns_limit_l_min -8
_diffrn_reflns_number 19007
_diffrn_reflns_theta_full 28.31
_diffrn_reflns_theta_max 28.31
_diffrn_reflns_theta_min 1.87
_exptl_absorpt_coefficient_mu 1.272
_exptl_absorpt_correction_T_max 0.8420
_exptl_absorpt_correction_T_min 0.6301
_exptl_crystal_density_diffrn 1.497
_exptl_crystal_density_method 'not measured'
_exptl_crystal_F_000 1432
_exptl_crystal_size_max 0.40
_exptl_crystal_size_mid 0.14
_exptl_crystal_size_min 0.14
_refine_diff_density_max 0.438
_refine_diff_density_min -0.403
_refine_diff_density_rms 0.080
_refine_ls_extinction_method none
_refine_ls_goodness_of_fit_ref 0.980
_refine_ls_hydrogen_treatment mixed
_refine_ls_matrix_type full
_refine_ls_number_parameters 193
_refine_ls_number_reflns 3903
_refine_ls_number_restraints 0
_refine_ls_restrained_S_all 0.980
_refine_ls_R_factor_all 0.0471
_refine_ls_R_factor_gt 0.0352
_refine_ls_shift/su_max 0.001
_refine_ls_shift/su_mean 0.000
_refine_ls_structure_factor_coef Fsqd
_refine_ls_weighting_details 'calc w=1/[\s^2^(Fo^2^)+(0.0501P)^2^+0.0000P] where P=(Fo^2^+2Fc^2^)/3'
_refine_ls_weighting_scheme calc
_refine_ls_wR_factor_gt 0.0862
_refine_ls_wR_factor_ref 0.0904
_reflns_number_gt 3110
_reflns_number_total 3903
_reflns_threshold_expression >2sigma(I)
_cod_data_source_file c2ra22388k.txt
_cod_data_source_block 1
_cod_database_code 7238772

loop_
_symmetry_equiv_pos_as_xyz
'x, y, z'
'-x+1/2, -y, z+1/2'
'-x, y+1/2, -z'
'x+1/2, -y+1/2, -z+1/2'
'-x, -y, -z'
'x-1/2, y, -z-1/2'
'x, -y-1/2, z'
'-x-1/2, y-1/2, z-1/2'

loop_
_atom_site_label
_atom_site_type_symbol
_atom_site_fract_x
_atom_site_fract_y
_atom_site_fract_z
_atom_site_U_iso_or_equiv
_atom_site_adp_type
_atom_site_occupancy
_atom_site_symmetry_multiplicity
_atom_site_calc_flag
_atom_site_refinement_flags
Co1 Co 0.16010(2) 0.2500 0.97061(4) 0.02089(11) Uani 1 2 d S
Fe1 Fe 0.29958(2) 0.2500 0.84299(5) 0.01726(11) Uani 1 2 d S
P1 P 0.37269(3) 0.31906(2) 0.96780(6) 0.02037(13) Uani 1 1 d .
S4 S 0.19625(3) 0.31631(2) 0.79897(6) 0.02266(13) Uani 1 1 d .
O1 O 0.36889(15) 0.2500 0.5394(3) 0.0375(5) Uani 1 2 d S
C2 C 0.45027(12) 0.28035(8) 1.0836(3) 0.0266(4) Uani 1 1 d .
H2 H 0.4886 0.3024 1.1408 0.032 Uiso 1 1 calc R
C17 C 0.12469(14) 0.30252(9) 1.1528(3) 0.0293(5) Uani 1 1 d .
H17 H 0.1405 0.3431 1.1687 0.035 Uiso 1 1 calc R
C9 C 0.32140(13) 0.36982(8) 1.1049(3) 0.0248(4) Uani 1 1 d .
C1 C 0.34768(17) 0.2500 0.6649(4) 0.0227(6) Uani 1 2 d S
C3 C 0.43712(12) 0.37608(8) 0.8678(3) 0.0260(5) Uani 1 1 d .
C15 C 0.14703(14) 0.28475(9) 0.6282(3) 0.0336(5) Uani 1 1 d .
H15A H 0.0900 0.2994 0.6218 0.040 Uiso 1 1 calc R
H15B H 0.1768 0.2994 0.5398 0.040 Uiso 1 1 calc R
C18 C 0.05305(13) 0.28234(9) 1.0715(3) 0.0303(5) Uani 1 1 d .
H18 H 0.0133 0.3074 1.0264 0.036 Uiso 1 1 calc R
C10 C 0.27465(14) 0.41955(8) 1.0498(3) 0.0297(5) Uani 1 1 d .
H10 H 0.2732 0.4275 0.9465 0.036 Uiso 1 1 calc R
C8 C 0.49813(16) 0.40929(11) 0.9432(3) 0.0476(7) Uani 1 1 d .
H8 H 0.5051 0.4041 1.0468 0.057 Uiso 1 1 calc R
C14 C 0.32263(14) 0.35866(10) 1.2597(3) 0.0321(5) Uani 1 1 d .
H14 H 0.3535 0.3260 1.2978 0.039 Uiso 1 1 calc R
C16 C 0.16743(19) 0.2500 1.2050(4) 0.0299(7) Uani 1 2 d S
H16 H 0.2156 0.2500 1.2638 0.036 Uiso 1 2 calc SR
C13 C 0.27774(17) 0.39628(11) 1.3581(3) 0.0437(6) Uani 1 1 d .
H13 H 0.2788 0.3886 1.4615 0.052 Uiso 1 1 calc R
C11 C 0.23057(16) 0.45681(9) 1.1490(3) 0.0401(6) Uani 1 1 d .
H11 H 0.2002 0.4899 1.1119 0.048 Uiso 1 1 calc R
C6 C 0.53889(18) 0.45884(12) 0.7142(4) 0.0570(8) Uani 1 1 d .
H6 H 0.5737 0.4857 0.6624 0.068 Uiso 1 1 calc R
C5 C 0.4771(2) 0.42775(11) 0.6370(4) 0.0586(8) Uani 1 1 d .
H5 H 0.4691 0.4345 0.5342 0.070 Uiso 1 1 calc R
C12 C 0.23156(17) 0.44505(10) 1.3019(3) 0.0462(7) Uani 1 1 d .
H12 H 0.2012 0.4698 1.3676 0.055 Uiso 1 1 calc R
C4 C 0.42697(17) 0.38627(10) 0.7146(3) 0.0428(6) Uani 1 1 d .
H4 H 0.3858 0.3649 0.6624 0.051 Uiso 1 1 calc R
C7 C 0.54917(17) 0.45046(12) 0.8653(4) 0.0599(9) Uani 1 1 d .
H7 H 0.5903 0.4722 0.9168 0.072 Uiso 1 1 calc R

loop_
_atom_site_aniso_label
_atom_site_aniso_U_11
_atom_site_aniso_U_22
_atom_site_aniso_U_33
_atom_site_aniso_U_23
_atom_site_aniso_U_13
_atom_site_aniso_U_12
Co1 0.0190(2) 0.02402(18) 0.0197(2) 0.000 0.00250(15) 0.000
Fe1 0.01603(19) 0.01892(17) 0.0168(2) 0.000 -0.00188(15) 0.000
P1 0.0207(3) 0.0182(2) 0.0223(3) 0.00048(19) -0.0037(2) -0.00126(18)
S4 0.0205(2) 0.0244(2) 0.0231(3) 0.0029(2) -0.0014(2) 0.00308(18)
O1 0.0377(13) 0.0447(12) 0.0302(14) 0.000 0.0100(11) 0.000
C2 0.0241(10) 0.0277(9) 0.0280(12) -0.0015(9) -0.0097(9) -0.0042(8)
C17 0.0293(11) 0.0314(10) 0.0272(12) -0.0052(9) 0.0076(9) -0.0014(8)
C9 0.0298(10) 0.0198(8) 0.0247(11) -0.0040(8) -0.0015(9) -0.0067(7)
C1 0.0195(13) 0.0226(12) 0.0259(17) 0.000 0.0013(12) 0.000
C3 0.0233(10) 0.0203(8) 0.0344(13) 0.0019(8) 0.0032(9) 0.0004(7)
C15 0.0323(12) 0.0414(12) 0.0271(13) 0.0013(10) -0.0121(10) 0.0029(9)
C18 0.0228(10) 0.0375(10) 0.0306(13) 0.0000(10) 0.0071(9) 0.0073(9)
C10 0.0386(12) 0.0198(8) 0.0306(13) 0.0000(8) 0.0051(10) -0.0010(8)
C8 0.0423(14) 0.0453(13) 0.0551(19) 0.0127(12) -0.0143(13) -0.0176(11)
C14 0.0407(13) 0.0318(10) 0.0238(12) -0.0017(9) -0.0034(10) -0.0087(9)
C16 0.0263(15) 0.0416(16) 0.0217(17) 0.000 0.0043(13) 0.000
C13 0.0582(16) 0.0478(13) 0.0250(13) -0.0103(11) 0.0062(12) -0.0175(12)
C11 0.0498(15) 0.0208(9) 0.0497(17) -0.0046(10) 0.0105(13) 0.0005(9)
C6 0.0502(16) 0.0400(13) 0.081(2) 0.0201(15) 0.0221(16) -0.0065(12)
C5 0.096(2) 0.0361(12) 0.0438(18) 0.0099(12) 0.0200(17) -0.0122(14)
C12 0.0579(16) 0.0337(12) 0.0470(17) -0.0213(11) 0.0165(14) -0.0098(11)
C4 0.0597(16) 0.0316(11) 0.0371(15) 0.0049(11) -0.0019(13) -0.0098(11)
C7 0.0389(15) 0.0480(14) 0.093(3) 0.0210(16) -0.0121(16) -0.0219(12)

loop_
_atom_type_symbol
_atom_type_description
_atom_type_scat_dispersion_real
_atom_type_scat_dispersion_imag
_atom_type_scat_source
C C 0.0033 0.0016 'International Tables Vol C Tables 4.2.6.8 and 6.1.1.4'
H H 0.0000 0.0000 'International Tables Vol C Tables 4.2.6.8 and 6.1.1.4'
O O 0.0106 0.0060 'International Tables Vol C Tables 4.2.6.8 and 6.1.1.4'
P P 0.1023 0.0942 'International Tables Vol C Tables 4.2.6.8 and 6.1.1.4'
S S 0.1246 0.1234 'International Tables Vol C Tables 4.2.6.8 and 6.1.1.4'
Fe Fe 0.3463 0.8444 'International Tables Vol C Tables 4.2.6.8 and 6.1.1.4'
Co Co 0.3494 0.9721 'International Tables Vol C Tables 4.2.6.8 and 6.1.1.4'

loop_
_geom_angle_atom_site_label_1
_geom_angle_atom_site_label_2
_geom_angle_atom_site_label_3
_geom_angle
_geom_angle_site_symmetry_1
_geom_angle_site_symmetry_3
C17 Co1 C17 67.62(12) . 7_565
C17 Co1 C18 67.70(9) . 7_565
C17 Co1 C18 40.49(9) 7_565 7_565
C17 Co1 C18 40.49(9) . .
C17 Co1 C18 67.70(9) 7_565 .
C18 Co1 C18 40.05(11) 7_565 .
C17 Co1 C16 39.92(7) . .
C17 Co1 C16 39.92(8) 7_565 .
C18 Co1 C16 67.29(10) 7_565 .
C18 Co1 C16 67.29(10) . .
C17 Co1 S4 172.08(6) . 7_565
C17 Co1 S4 104.54(6) 7_565 7_565
C18 Co1 S4 107.30(6) 7_565 7_565
C18 Co1 S4 138.80(7) . 7_565
C16 Co1 S4 133.01(4) . 7_565
C17 Co1 S4 104.54(6) . .
C17 Co1 S4 172.08(6) 7_565 .
C18 Co1 S4 138.80(6) 7_565 .
C18 Co1 S4 107.30(6) . .
C16 Co1 S4 133.01(4) . .
S4 Co1 S4 83.28(3) 7_565 .
C17 Co1 Fe1 126.85(6) . .
C17 Co1 Fe1 126.85(6) 7_565 .
C18 Co1 Fe1 159.96(6) 7_565 .
C18 Co1 Fe1 159.96(6) . .
C16 Co1 Fe1 113.56(8) . .
S4 Co1 Fe1 56.456(16) 7_565 .
S4 Co1 Fe1 56.456(16) . .
C1 Fe1 P1 102.51(7) . .
C1 Fe1 P1 102.51(7) . 7_565
P1 Fe1 P1 86.14(3) . 7_565
C1 Fe1 S4 99.74(7) . 7_565
P1 Fe1 S4 157.51(3) . 7_565
P1 Fe1 S4 92.267(19) 7_565 7_565
C1 Fe1 S4 99.74(7) . .
P1 Fe1 S4 92.267(19) . .
P1 Fe1 S4 157.51(3) 7_565 .
S4 Fe1 S4 80.71(3) 7_565 .
C1 Fe1 Co1 142.87(9) . .
P1 Fe1 Co1 104.39(2) . .
P1 Fe1 Co1 104.39(2) 7_565 .
S4 Fe1 Co1 54.310(16) 7_565 .
S4 Fe1 Co1 54.310(16) . .
C2 P1 C9 102.32(10) . .
C2 P1 C3 101.57(9) . .
C9 P1 C3 99.31(9) . .
C2 P1 Fe1 109.20(6) . .
C9 P1 Fe1 120.31(7) . .
C3 P1 Fe1 121.19(8) . .
C15 S4 Co1 102.19(7) . .
C15 S4 Fe1 102.68(7) . .
Co1 S4 Fe1 69.234(19) . .
C2 C2 P1 117.64(6) 7_565 .
C2 C2 H2 121.2 7_565 .
P1 C2 H2 121.2 . .
C16 C17 C18 107.81(19) . .
C16 C17 Co1 70.81(15) . .
C18 C17 Co1 69.80(12) . .
C16 C17 H17 126.1 . .
C18 C17 H17 126.1 . .
Co1 C17 H17 124.9 . .
C14 C9 C10 119.0(2) . .
C14 C9 P1 122.59(16) . .
C10 C9 P1 118.32(17) . .
O1 C1 Fe1 171.0(3) . .
C4 C3 C8 118.1(2) . .
C4 C3 P1 120.89(16) . .
C8 C3 P1 121.04(19) . .
C15 C15 S4 111.98(7) 7_565 .
C15 C15 H15A 109.2 7_565 .
S4 C15 H15A 109.2 . .
C15 C15 H15B 109.2 7_565 .
S4 C15 H15B 109.2 . .
H15A C15 H15B 107.9 . .
C18 C18 C17 107.99(12) 7_565 .
C18 C18 Co1 69.98(6) 7_565 .
C17 C18 Co1 69.70(12) . .
C18 C18 H18 126.0 7_565 .
C17 C18 H18 126.0 . .
Co1 C18 H18 125.9 . .
C11 C10 C9 120.2(2) . .
C11 C10 H10 119.9 . .
C9 C10 H10 119.9 . .
C3 C8 C7 120.7(3) . .
C3 C8 H8 119.7 . .
C7 C8 H8 119.7 . .
C9 C14 C13 120.3(2) . .
C9 C14 H14 119.9 . .
C13 C14 H14 119.9 . .
C17 C16 C17 108.4(3) 7_565 .
C17 C16 Co1 69.26(16) 7_565 .
C17 C16 Co1 69.26(16) . .
C17 C16 H16 125.8 7_565 .
C17 C16 H16 125.8 . .
Co1 C16 H16 127.2 . .
C12 C13 C14 120.1(2) . .
C12 C13 H13 119.9 . .
C14 C13 H13 119.9 . .
C12 C11 C10 120.4(2) . .
C12 C11 H11 119.8 . .
C10 C11 H11 119.8 . .
C7 C6 C5 120.5(2) . .
C7 C6 H6 119.7 . .
C5 C6 H6 119.7 . .
C6 C5 C4 119.3(3) . .
C6 C5 H5 120.4 . .
C4 C5 H5 120.4 . .
C11 C12 C13 120.0(2) . .
C11 C12 H12 120.0 . .
C13 C12 H12 120.0 . .
C3 C4 C5 121.4(2) . .
C3 C4 H4 119.3 . .
C5 C4 H4 119.3 . .
C6 C7 C8 120.1(3) . .
C6 C7 H7 120.0 . .
C8 C7 H7 120.0 . .

loop_
_geom_bond_atom_site_label_1
_geom_bond_atom_site_label_2
_geom_bond_distance
_geom_bond_site_symmetry_2
Co1 C17 2.057(2) .
Co1 C17 2.057(2) 7_565
Co1 C18 2.058(2) 7_565
Co1 C18 2.058(2) .
Co1 C16 2.077(3) .
Co1 S4 2.1748(6) 7_565
Co1 S4 2.1748(6) .
Co1 Fe1 2.5038(5) .
Fe1 C1 1.754(3) .
Fe1 P1 2.2038(5) .
Fe1 P1 2.2038(5) 7_565
Fe1 S4 2.2318(5) 7_565
Fe1 S4 2.2318(5) .
P1 C2 1.819(2) .
P1 C9 1.836(2) .
P1 C3 1.842(2) .
S4 C15 1.838(2) .
O1 C1 1.161(4) .
C2 C2 1.323(4) 7_565
C2 H2 0.9300 .
C17 C16 1.411(3) .
C17 C18 1.424(3) .
C17 H17 0.9300 .
C9 C14 1.392(3) .
C9 C10 1.405(3) .
C3 C4 1.383(3) .
C3 C8 1.388(3) .
C15 C15 1.515(4) 7_565
C15 H15A 0.9700 .
C15 H15B 0.9700 .
C18 C18 1.409(4) 7_565
C18 H18 0.9300 .
C10 C11 1.389(3) .
C10 H10 0.9300 .
C8 C7 1.396(4) .
C8 H8 0.9300 .
C14 C13 1.395(3) .
C14 H14 0.9300 .
C16 C17 1.411(3) 7_565
C16 H16 0.9300 .
C13 C12 1.387(4) .
C13 H13 0.9300 .
C11 C12 1.377(4) .
C11 H11 0.9300 .
C6 C7 1.359(4) .
C6 C5 1.380(4) .
C6 H6 0.9300 .
C5 C4 1.391(4) .
C5 H5 0.9300 .
C12 H12 0.9300 .
C4 H4 0.9300 .
C7 H7 0.9300 .

loop_
_geom_torsion_atom_site_label_1
_geom_torsion_atom_site_label_2
_geom_torsion_atom_site_label_3
_geom_torsion_atom_site_label_4
_geom_torsion
_geom_torsion_site_symmetry_1
_geom_torsion_site_symmetry_4
C17 Co1 Fe1 C1 -135.95(8) . .
C17 Co1 Fe1 C1 135.95(8) 7_565 .
C18 Co1 Fe1 C1 91.9(2) 7_565 .
C18 Co1 Fe1 C1 -91.9(2) . .
C16 Co1 Fe1 C1 180.0 . .
S4 Co1 Fe1 C1 52.867(18) 7_565 .
S4 Co1 Fe1 C1 -52.867(18) . .
C17 Co1 Fe1 P1 -0.78(8) . .
C17 Co1 Fe1 P1 -88.88(8) 7_565 .
C18 Co1 Fe1 P1 -132.9(2) 7_565 .
C18 Co1 Fe1 P1 43.3(2) . .
C16 Co1 Fe1 P1 -44.832(16) . .
S4 Co1 Fe1 P1 -171.96(2) 7_565 .
S4 Co1 Fe1 P1 82.30(2) . .
C17 Co1 Fe1 P1 88.88(8) . 7_565
C17 Co1 Fe1 P1 0.78(8) 7_565 7_565
C18 Co1 Fe1 P1 -43.3(2) 7_565 7_565
C18 Co1 Fe1 P1 132.9(2) . 7_565
C16 Co1 Fe1 P1 44.832(16) . 7_565
S4 Co1 Fe1 P1 -82.30(2) 7_565 7_565
S4 Co1 Fe1 P1 171.96(2) . 7_565
C17 Co1 Fe1 S4 171.18(8) . 7_565
C17 Co1 Fe1 S4 83.08(8) 7_565 7_565
C18 Co1 Fe1 S4 39.0(2) 7_565 7_565
C18 Co1 Fe1 S4 -144.8(2) . 7_565
C16 Co1 Fe1 S4 127.133(18) . 7_565
S4 Co1 Fe1 S4 -105.73(4) . 7_565
C17 Co1 Fe1 S4 -83.08(8) . .
C17 Co1 Fe1 S4 -171.18(8) 7_565 .
C18 Co1 Fe1 S4 144.8(2) 7_565 .
C18 Co1 Fe1 S4 -39.0(2) . .
C16 Co1 Fe1 S4 -127.133(18) . .
S4 Co1 Fe1 S4 105.73(4) 7_565 .
C1 Fe1 P1 C2 -98.39(10) . .
P1 Fe1 P1 C2 3.58(8) 7_565 .
S4 Fe1 P1 C2 90.19(9) 7_565 .
S4 Fe1 P1 C2 161.11(8) . .
Co1 Fe1 P1 C2 107.45(8) . .
C1 Fe1 P1 C9 143.88(10) . .
P1 Fe1 P1 C9 -114.15(8) 7_565 .
S4 Fe1 P1 C9 -27.54(10) 7_565 .
S4 Fe1 P1 C9 43.38(8) . .
Co1 Fe1 P1 C9 -10.28(8) . .
C1 Fe1 P1 C3 18.93(10) . .
P1 Fe1 P1 C3 120.90(7) 7_565 .
S4 Fe1 P1 C3 -152.49(8) 7_565 .
S4 Fe1 P1 C3 -81.57(8) . .
Co1 Fe1 P1 C3 -135.23(7) . .
C17 Co1 S4 C15 -136.05(10) . .
C17 Co1 S4 C15 -143.8(5) 7_565 .
C18 Co1 S4 C15 -63.44(12) 7_565 .
C18 Co1 S4 C15 -93.96(10) . .
C16 Co1 S4 C15 -168.75(13) . .
S4 Co1 S4 C15 45.23(8) 7_565 .
Fe1 Co1 S4 C15 99.11(8) . .
C17 Co1 S4 Fe1 124.85(7) . .
C17 Co1 S4 Fe1 117.1(5) 7_565 .
C18 Co1 S4 Fe1 -162.54(10) 7_565 .
C18 Co1 S4 Fe1 166.94(7) . .
C16 Co1 S4 Fe1 92.15(11) . .
S4 Co1 S4 Fe1 -53.88(2) 7_565 .
C1 Fe1 S4 C15 52.37(10) . .
P1 Fe1 S4 C15 155.47(8) . .
P1 Fe1 S4 C15 -119.13(9) 7_565 .
S4 Fe1 S4 C15 -46.01(8) 7_565 .
Co1 Fe1 S4 C15 -98.40(8) . .
C1 Fe1 S4 Co1 150.77(6) . .
P1 Fe1 S4 Co1 -106.12(2) . .
P1 Fe1 S4 Co1 -20.73(6) 7_565 .
S4 Fe1 S4 Co1 52.39(2) 7_565 .
C9 P1 C2 C2 125.59(7) . 7_565
C3 P1 C2 C2 -132.07(7) . 7_565
Fe1 P1 C2 C2 -2.95(7) . 7_565
C17 Co1 C17 C16 36.84(16) 7_565 .
C18 Co1 C17 C16 80.79(15) 7_565 .
C18 Co1 C17 C16 118.24(19) . .
S4 Co1 C17 C16 28.8(5) 7_565 .
S4 Co1 C17 C16 -142.01(13) . .
Fe1 Co1 C17 C16 -83.27(14) . .
C17 Co1 C17 C18 -81.40(13) 7_565 .
C18 Co1 C17 C18 -37.45(13) 7_565 .
C16 Co1 C17 C18 -118.24(19) . .
S4 Co1 C17 C18 -89.5(5) 7_565 .
S4 Co1 C17 C18 99.75(12) . .
Fe1 Co1 C17 C18 158.48(10) . .
C2 P1 C9 C14 -22.51(19) . .
C3 P1 C9 C14 -126.62(17) . .
Fe1 P1 C9 C14 98.66(17) . .
C2 P1 C9 C10 161.75(16) . .
C3 P1 C9 C10 57.64(17) . .
Fe1 P1 C9 C10 -77.08(16) . .
P1 Fe1 C1 O1 -135.61(2) . .
P1 Fe1 C1 O1 135.61(2) 7_565 .
S4 Fe1 C1 O1 41.069(19) 7_565 .
S4 Fe1 C1 O1 -41.069(19) . .
Co1 Fe1 C1 O1 0.000(3) . .
C2 P1 C3 C4 135.93(19) . .
C9 P1 C3 C4 -119.34(19) . .
Fe1 P1 C3 C4 14.9(2) . .
C2 P1 C3 C8 -43.0(2) . .
C9 P1 C3 C8 61.7(2) . .
Fe1 P1 C3 C8 -164.07(17) . .
Co1 S4 C15 C15 -34.90(5) . 7_565
Fe1 S4 C15 C15 36.25(5) . 7_565
C16 C17 C18 C18 -1.2(2) . 7_565
Co1 C17 C18 C18 59.74(6) . 7_565
C16 C17 C18 Co1 -60.92(18) . .
C17 Co1 C18 C18 -119.02(11) . 7_565
C17 Co1 C18 C18 -37.86(8) 7_565 7_565
C16 Co1 C18 C18 -81.23(5) . 7_565
S4 Co1 C18 C18 48.90(6) 7_565 7_565
S4 Co1 C18 C18 148.67(5) . 7_565
Fe1 Co1 C18 C18 -178.0(2) . 7_565
C17 Co1 C18 C17 81.17(17) 7_565 .
C18 Co1 C18 C17 119.02(11) 7_565 .
C16 Co1 C18 C17 37.80(11) . .
S4 Co1 C18 C17 167.93(10) 7_565 .
S4 Co1 C18 C17 -92.30(12) . .
Fe1 Co1 C18 C17 -58.9(3) . .
C14 C9 C10 C11 0.1(3) . .
P1 C9 C10 C11 175.97(17) . .
C4 C3 C8 C7 -1.8(4) . .
P1 C3 C8 C7 177.2(2) . .
C10 C9 C14 C13 0.2(3) . .
P1 C9 C14 C13 -175.48(17) . .
C18 C17 C16 C17 1.9(3) . 7_565
Co1 C17 C16 C17 -58.4(2) . 7_565
C18 C17 C16 Co1 60.28(16) . .
C17 Co1 C16 C17 120.2(3) . 7_565
C18 Co1 C16 C17 38.33(13) 7_565 7_565
C18 Co1 C16 C17 81.90(15) . 7_565
S4 Co1 C16 C17 -54.57(18) 7_565 7_565
S4 Co1 C16 C17 174.80(10) . 7_565
Fe1 Co1 C16 C17 -119.88(13) . 7_565
C17 Co1 C16 C17 -120.2(3) 7_565 .
C18 Co1 C16 C17 -81.90(15) 7_565 .
C18 Co1 C16 C17 -38.33(13) . .
S4 Co1 C16 C17 -174.80(10) 7_565 .
S4 Co1 C16 C17 54.57(18) . .
Fe1 Co1 C16 C17 119.88(13) . .
C9 C14 C13 C12 0.0(3) . .
C9 C10 C11 C12 -0.7(3) . .
C7 C6 C5 C4 -1.9(4) . .
C10 C11 C12 C13 0.9(4) . .
C14 C13 C12 C11 -0.6(4) . .
C8 C3 C4 C5 1.1(4) . .
P1 C3 C4 C5 -177.9(2) . .
C6 C5 C4 C3 0.8(4) . .
C5 C6 C7 C8 1.2(5) . .
C3 C8 C7 C6 0.7(4) . .
